data_1566728
loop_
_publ_author_name
'Song, Jingjing'
'Jiang, Xinyu'
'Wang, Ziyi'
'Pei, Jingyao'
'Li, Hongsen'

_publ_section_title
;
 4-Chloro-5-(dimethylamino)-2-[(5-phenyl-1,3,4-oxadiazol-2-yl)methyl]pyridazin-3(2<i>H</i>)-one
;
_journal_coeditor_code VM4052
_journal_issue 3
_journal_name_full IUCrData
_journal_page_first x220342
_journal_paper_doi 10.1107/S241431462200342X
_journal_volume 7
_journal_year 2022
_chemical_absolute_configuration ad
_chemical_formula_iupac 'C15 H14 Cl N5 O2'
_chemical_formula_moiety 'C15 H14 Cl N5 O2'
_chemical_formula_sum 'C15 H14 Cl N5 O2'
_chemical_formula_weight 331.76
_chemical_name_systematic 4-Chloro-5-(dimethylamino)-2-[(5-phenyl-1,3,4-oxadiazol-2-yl)methyl]pyridazin-3(2<i>H</i>)-one
_space_group_crystal_system monoclinic
_space_group_IT_number 4
_space_group_name_Hall 'P 2yb'
_space_group_name_H-M_alt 'P 1 21 1'
_atom_sites_solution_hydrogens geom
_audit_creation_method SHELXL-2013
_cell_angle_alpha 90
_cell_angle_beta 98.128(5)
_cell_angle_gamma 90
_cell_formula_units_Z 2
_cell_length_a 7.1533(16)
_cell_length_b 11.936(3)
_cell_length_c 9.004(2)
_cell_measurement_reflns_used 2107
_cell_measurement_temperature 293(2)
_cell_measurement_theta_max 49.647
_cell_measurement_theta_min 5.704
_cell_volume 761.1(3)
_computing_cell_refinement
;
SMART (Bruker, 2002)
;
_computing_data_collection
;
SMART (Bruker, 2002)
;
_computing_data_reduction
;
SAINT (Bruker, 2002)
;
_computing_molecular_graphics
;
SHELXTL (Sheldrick, 2008)
;
_computing_publication_material
;
SHELXTL (Sheldrick, 2008)
;
_computing_structure_refinement
;
SHELXL2013 (Sheldrick, 2015)
;
_computing_structure_solution
;
SHELXTL (Sheldrick, 2008)
;
_diffrn_ambient_temperature 293(2)
_diffrn_measured_fraction_theta_full 1.000
_diffrn_measured_fraction_theta_max 1.000
_diffrn_measurement_device_type 'Bruker SMART CCD area detector'
_diffrn_measurement_method 'phi and omega scans'
_diffrn_radiation_type MoK\a
_diffrn_radiation_wavelength 0.71073
_diffrn_reflns_av_R_equivalents 0.0302
_diffrn_reflns_av_unetI/netI 0.0405
_diffrn_reflns_limit_h_max 8
_diffrn_reflns_limit_h_min -8
_diffrn_reflns_limit_k_max 14
_diffrn_reflns_limit_k_min -14
_diffrn_reflns_limit_l_max 11
_diffrn_reflns_limit_l_min -9
_diffrn_reflns_number 4542
_diffrn_reflns_theta_full 25.242
_diffrn_reflns_theta_max 25.999
_diffrn_reflns_theta_min 2.285
_exptl_absorpt_coefficient_mu 0.269
_exptl_absorpt_correction_T_max 0.7456
_exptl_absorpt_correction_T_min 0.5802
_exptl_absorpt_correction_type multi-scan
_exptl_absorpt_process_details
;
(SADABS; Bruker, 2002)
;
_exptl_crystal_colour colorless
_exptl_crystal_density_diffrn 1.448
_exptl_crystal_description prismatic
_exptl_crystal_F_000 344
_exptl_crystal_size_max 0.220
_exptl_crystal_size_mid 0.170
_exptl_crystal_size_min 0.120
_refine_diff_density_max 0.279
_refine_diff_density_min -0.303
_refine_ls_abs_structure_details
;
Flack <i>x</i> determined using 1139 quotients
[(<i>I</i>^+^)-(<i>I</i>^-^)]/[(<i>I</i>^+^)+(<i>I</i>^-^)]
(Parsons <i>et al.</i>,  2013)
;
_refine_ls_abs_structure_Flack 0.00(4)
_refine_ls_extinction_coef 0.029(8)
_refine_ls_extinction_expression Fc^*^=kFc[1+0.001xFc^2^\l^3^/sin(2\q)]^-1/4^
_refine_ls_extinction_method SHELXL
_refine_ls_goodness_of_fit_ref 1.037
_refine_ls_hydrogen_treatment constr
_refine_ls_matrix_type full
_refine_ls_number_parameters 211
_refine_ls_number_reflns 2915
_refine_ls_number_restraints 1
_refine_ls_restrained_S_all 1.037
_refine_ls_R_factor_all 0.0451
_refine_ls_R_factor_gt 0.0418
_refine_ls_shift/su_max 0.000
_refine_ls_shift/su_mean 0.000
_refine_ls_structure_factor_coef Fsqd
_refine_ls_weighting_details 'w=1/[\s^2^(Fo^2^)+(0.0624P)^2^] where P=(Fo^2^+2Fc^2^)/3'
_refine_ls_weighting_scheme calc
_refine_ls_wR_factor_gt 0.0973
_refine_ls_wR_factor_ref 0.0998
_reflns_number_gt 2673
_reflns_number_total 2915
_reflns_threshold_expression 'I > 2\s(I)'
_cod_data_source_file vm4052sup1.cif
_cod_data_source_block I
_cod_original_sg_symbol_H-M 'P 21'
_cod_database_code 1566728
_shelx_space_group_comment
;
The symmetry employed for this shelxl refinement is uniquely defined
by the following loop, which should always be used as a source of
symmetry information in preference to the above space-group names.
They are only intended as comments.
;
_shelx_estimated_absorpt_t_min 0.943
_shelx_estimated_absorpt_t_max 0.968
_shelxl_version_number .2013

loop_
_space_group_symop_operation_xyz
'x, y, z'
'-x, y+1/2, -z'

loop_
_atom_site_type_symbol
_atom_site_label
_atom_site_fract_x
_atom_site_fract_y
_atom_site_fract_z
_atom_site_U_iso_or_equiv
_atom_site_adp_type
_atom_site_calc_flag
_atom_site_occupancy
_atom_site_disorder_assembly
_atom_site_disorder_group
Cl Cl1 0.85200(15) 0.73449(8) 0.58094(11) 0.0698(3) Uani d 1 . .
N N1 0.3672(4) 1.1087(2) 0.1248(3) 0.0522(7) Uani d 1 . .
N N2 0.5386(4) 1.0502(2) 0.1672(3) 0.0525(7) Uani d 1 . .
N N3 0.8278(4) 0.8804(2) 0.1888(3) 0.0450(6) Uani d 1 . .
N N4 0.9890(4) 0.9391(2) 0.1928(3) 0.0503(7) Uani d 1 . .
N N5 1.2442(4) 0.8512(2) 0.5493(3) 0.0501(7) Uani d 1 . .
O O1 0.3908(3) 0.97490(18) -0.0393(2) 0.0446(5) Uani d 1 . .
O O2 0.6230(4) 0.7702(2) 0.2898(3) 0.0695(8) Uani d 1 . .
C C1 0.0415(5) 1.0303(3) -0.2139(4) 0.0530(8) Uani d 1 . .
H H1 0.1196 0.9776 -0.2501 0.064 Uiso calc 1 . .
C C2 -0.1339(5) 1.0519(4) -0.2928(4) 0.0629(10) Uani d 1 . .
H H2 -0.1736 1.0139 -0.3818 0.075 Uiso calc 1 . .
C C3 -0.2509(5) 1.1296(3) -0.2406(5) 0.0619(10) Uani d 1 . .
H H3 -0.3693 1.1446 -0.2939 0.074 Uiso calc 1 . .
C C4 -0.1906(6) 1.1849(3) -0.1086(5) 0.0605(9) Uani d 1 . .
H H4 -0.2695 1.2372 -0.0726 0.073 Uiso calc 1 . .
C C5 -0.0155(5) 1.1641(3) -0.0288(4) 0.0526(8) Uani d 1 . .
H H5 0.0237 1.2023 0.0601 0.063 Uiso calc 1 . .
C C6 0.1024(4) 1.0857(3) -0.0819(3) 0.0425(7) Uani d 1 . .
C C7 0.2862(4) 1.0612(2) 0.0054(3) 0.0406(7) Uani d 1 . .
C C8 0.5443(4) 0.9750(3) 0.0679(3) 0.0422(7) Uani d 1 . .
C C9 0.6961(5) 0.8919(3) 0.0516(4) 0.0502(8) Uani d 1 . .
H H9A 0.6391 0.8196 0.0245 0.060 Uiso calc 1 . .
H H9B 0.7642 0.9154 -0.0289 0.060 Uiso calc 1 . .
C C10 0.7789(4) 0.8150(3) 0.3034(4) 0.0453(7) Uani d 1 . .
C C11 0.9230(5) 0.8076(3) 0.4331(3) 0.0449(7) Uani d 1 . .
C C12 1.0946(4) 0.8589(3) 0.4373(3) 0.0396(6) Uani d 1 . .
C C13 1.1132(5) 0.9282(3) 0.3105(4) 0.0473(8) Uani d 1 . .
H H13 1.2245 0.9690 0.3132 0.057 Uiso calc 1 . .
C C14 1.2910(6) 0.7498(4) 0.6345(4) 0.0692(11) Uani d 1 . .
H H14A 1.2811 0.7631 0.7382 0.104 Uiso calc 1 . .
H H14B 1.4178 0.7277 0.6249 0.104 Uiso calc 1 . .
H H14C 1.2052 0.6912 0.5968 0.104 Uiso calc 1 . .
C C15 1.4001(5) 0.9309(4) 0.5556(4) 0.0636(10) Uani d 1 . .
H H15A 1.4852 0.9073 0.4882 0.095 Uiso calc 1 . .
H H15B 1.4664 0.9339 0.6559 0.095 Uiso calc 1 . .
H H15C 1.3513 1.0038 0.5266 0.095 Uiso calc 1 . .

loop_
_atom_site_aniso_label
_atom_site_aniso_U_11
_atom_site_aniso_U_22
_atom_site_aniso_U_33
_atom_site_aniso_U_12
_atom_site_aniso_U_13
_atom_site_aniso_U_23
Cl1 0.0676(6) 0.0740(6) 0.0695(6) -0.0110(5) 0.0159(4) 0.0263(5)
N1 0.0468(16) 0.0478(15) 0.0600(17) 0.0006(13) 0.0010(13) -0.0103(13)
N2 0.0476(16) 0.0503(15) 0.0563(15) -0.0009(13) -0.0047(12) -0.0085(14)
N3 0.0368(14) 0.0436(14) 0.0518(14) 0.0001(11) -0.0033(11) 0.0016(12)
N4 0.0466(15) 0.0496(15) 0.0525(15) -0.0048(12) -0.0002(13) 0.0126(12)
N5 0.0424(15) 0.0559(15) 0.0498(15) 0.0020(12) -0.0017(12) 0.0040(12)
O1 0.0411(12) 0.0456(11) 0.0444(11) 0.0056(10) -0.0034(9) -0.0044(9)
O2 0.0435(14) 0.0800(19) 0.0831(17) -0.0224(13) 0.0021(12) 0.0027(14)
C1 0.0453(19) 0.057(2) 0.0552(19) 0.0100(16) 0.0037(15) -0.0011(16)
C2 0.050(2) 0.070(2) 0.066(2) 0.0062(18) -0.0032(17) 0.0008(19)
C3 0.0411(19) 0.063(2) 0.079(3) 0.0094(17) 0.0004(17) 0.0143(19)
C4 0.051(2) 0.0516(19) 0.083(3) 0.0150(17) 0.0229(18) 0.0122(18)
C5 0.054(2) 0.0462(18) 0.0600(19) 0.0089(15) 0.0150(16) 0.0052(14)
C6 0.0381(16) 0.0404(15) 0.0499(16) 0.0022(13) 0.0093(13) 0.0089(12)
C7 0.0404(15) 0.0377(15) 0.0444(15) 0.0012(13) 0.0085(13) 0.0039(13)
C8 0.0393(16) 0.0423(15) 0.0428(15) -0.0037(13) -0.0015(12) -0.0004(13)
C9 0.0467(18) 0.0508(19) 0.0503(17) 0.0055(15) -0.0028(14) -0.0043(15)
C10 0.0389(17) 0.0411(15) 0.0557(18) -0.0027(13) 0.0060(14) 0.0000(14)
C11 0.0470(18) 0.0407(15) 0.0478(16) 0.0018(14) 0.0099(14) 0.0076(13)
C12 0.0362(15) 0.0386(14) 0.0433(15) 0.0041(12) 0.0034(12) -0.0002(12)
C13 0.0387(17) 0.0497(17) 0.0526(18) -0.0100(14) 0.0033(15) 0.0062(15)
C14 0.068(3) 0.071(2) 0.064(2) 0.015(2) -0.0101(18) 0.013(2)
C15 0.0431(19) 0.085(3) 0.060(2) -0.0084(19) -0.0026(16) -0.0018(19)

loop_
_atom_type_symbol
_atom_type_description
_atom_type_scat_dispersion_real
_atom_type_scat_dispersion_imag
_atom_type_scat_source
C C 0.0033 0.0016 'International Tables Vol C Tables 4.2.6.8 and 6.1.1.4'
H H 0.0000 0.0000 'International Tables Vol C Tables 4.2.6.8 and 6.1.1.4'
N N 0.0061 0.0033 'International Tables Vol C Tables 4.2.6.8 and 6.1.1.4'
O O 0.0106 0.0060 'International Tables Vol C Tables 4.2.6.8 and 6.1.1.4'
Cl Cl 0.1484 0.1585 'International Tables Vol C Tables 4.2.6.8 and 6.1.1.4'

loop_
_geom_angle_atom_site_label_1
_geom_angle_atom_site_label_2
_geom_angle_atom_site_label_3
_geom_angle_site_symmetry_1
_geom_angle_site_symmetry_3
_geom_angle
_geom_angle_publ_flag
C7 N1 N2 . . 106.3(3) ?
C8 N2 N1 . . 105.7(2) ?
N4 N3 C10 . . 125.6(3) ?
N4 N3 C9 . . 115.2(3) ?
C10 N3 C9 . . 119.2(3) ?
C13 N4 N3 . . 117.3(3) ?
C12 N5 C14 . . 123.1(3) ?
C12 N5 C15 . . 119.9(3) ?
C14 N5 C15 . . 114.0(3) ?
C8 O1 C7 . . 102.2(2) ?
C6 C1 C2 . . 120.7(3) ?
C6 C1 H1 . . 119.7 ?
C2 C1 H1 . . 119.7 ?
C3 C2 C1 . . 120.3(4) ?
C3 C2 H2 . . 119.9 ?
C1 C2 H2 . . 119.9 ?
C4 C3 C2 . . 119.2(4) ?
C4 C3 H3 . . 120.4 ?
C2 C3 H3 . . 120.4 ?
C3 C4 C5 . . 121.1(3) ?
C3 C4 H4 . . 119.5 ?
C5 C4 H4 . . 119.5 ?
C4 C5 C6 . . 119.6(4) ?
C4 C5 H5 . . 120.2 ?
C6 C5 H5 . . 120.2 ?
C1 C6 C5 . . 119.2(3) ?
C1 C6 C7 . . 121.3(3) ?
C5 C6 C7 . . 119.5(3) ?
N1 C7 O1 . . 112.3(3) ?
N1 C7 C6 . . 129.0(3) ?
O1 C7 C6 . . 118.7(3) ?
N2 C8 O1 . . 113.4(3) ?
N2 C8 C9 . . 129.4(3) ?
O1 C8 C9 . . 117.2(3) ?
N3 C9 C8 . . 111.9(3) ?
N3 C9 H9A . . 109.2 ?
C8 C9 H9A . . 109.2 ?
N3 C9 H9B . . 109.2 ?
C8 C9 H9B . . 109.2 ?
H9A C9 H9B . . 107.9 ?
O2 C10 N3 . . 119.7(3) ?
O2 C10 C11 . . 126.0(3) ?
N3 C10 C11 . . 114.3(3) ?
C12 C11 C10 . . 122.0(3) ?
C12 C11 Cl1 . . 124.4(2) ?
C10 C11 Cl1 . . 113.5(2) ?
N5 C12 C11 . . 126.6(3) ?
N5 C12 C13 . . 118.4(3) ?
C11 C12 C13 . . 114.9(3) ?
N4 C13 C12 . . 125.6(3) ?
N4 C13 H13 . . 117.2 ?
C12 C13 H13 . . 117.2 ?
N5 C14 H14A . . 109.5 ?
N5 C14 H14B . . 109.5 ?
H14A C14 H14B . . 109.5 ?
N5 C14 H14C . . 109.5 ?
H14A C14 H14C . . 109.5 ?
H14B C14 H14C . . 109.5 ?
N5 C15 H15A . . 109.5 ?
N5 C15 H15B . . 109.5 ?
H15A C15 H15B . . 109.5 ?
N5 C15 H15C . . 109.5 ?
H15A C15 H15C . . 109.5 ?
H15B C15 H15C . . 109.5 ?

loop_
_geom_bond_atom_site_label_1
_geom_bond_atom_site_label_2
_geom_bond_site_symmetry_2
_geom_bond_distance
_geom_bond_publ_flag
Cl1 C11 . 1.727(3) ?
N1 C7 . 1.279(4) ?
N1 N2 . 1.415(4) ?
N2 C8 . 1.272(4) ?
N3 N4 . 1.345(4) ?
N3 C10 . 1.378(4) ?
N3 C9 . 1.450(4) ?
N4 C13 . 1.290(4) ?
N5 C12 . 1.366(4) ?
N5 C14 . 1.447(5) ?
N5 C15 . 1.461(5) ?
O1 C8 . 1.355(3) ?
O1 C7 . 1.367(4) ?
O2 C10 . 1.227(4) ?
C1 C6 . 1.376(5) ?
C1 C2 . 1.376(5) ?
C1 H1 . 0.9300 ?
C2 C3 . 1.376(6) ?
C2 H2 . 0.9300 ?
C3 C4 . 1.374(6) ?
C3 H3 . 0.9300 ?
C4 C5 . 1.376(6) ?
C4 H4 . 0.9300 ?
C5 C6 . 1.389(5) ?
C5 H5 . 0.9300 ?
C6 C7 . 1.462(4) ?
C8 C9 . 1.494(5) ?
C9 H9A . 0.9700 ?
C9 H9B . 0.9700 ?
C10 C11 . 1.447(4) ?
C11 C12 . 1.367(5) ?
C12 C13 . 1.432(4) ?
C13 H13 . 0.9300 ?
C14 H14A . 0.9600 ?
C14 H14B . 0.9600 ?
C14 H14C . 0.9600 ?
C15 H15A . 0.9600 ?
C15 H15B . 0.9600 ?
C15 H15C . 0.9600 ?

loop_
_geom_hbond_atom_site_label_D
_geom_hbond_atom_site_label_H
_geom_hbond_atom_site_label_A
_geom_hbond_site_symmetry_A
_geom_hbond_distance_DH
_geom_hbond_distance_HA
_geom_hbond_distance_DA
_geom_hbond_angle_DHA
C14 H14C Cl1 . 0.96 2.56 3.114(4) 117
C1 H1 O1 . 0.93 2.52 2.836(4) 100
C3 H3 O2 2_555 0.93 2.36 3.125(5) 140
C1 H1 N5 1_454 0.93 2.61 3.477(5) 156

loop_
_geom_torsion_atom_site_label_1
_geom_torsion_atom_site_label_2
_geom_torsion_atom_site_label_3
_geom_torsion_atom_site_label_4
_geom_torsion_site_symmetry_1
_geom_torsion_site_symmetry_2
_geom_torsion_site_symmetry_3
_geom_torsion_site_symmetry_4
_geom_torsion
_geom_torsion_publ_flag
C7 N1 N2 C8 . . . . 1.0(4) ?
C10 N3 N4 C13 . . . . 4.2(5) ?
C9 N3 N4 C13 . . . . -177.5(3) ?
C6 C1 C2 C3 . . . . 0.0(6) ?
C1 C2 C3 C4 . . . . -0.2(6) ?
C2 C3 C4 C5 . . . . 0.3(6) ?
C3 C4 C5 C6 . . . . -0.2(5) ?
C2 C1 C6 C5 . . . . 0.1(5) ?
C2 C1 C6 C7 . . . . 178.2(3) ?
C4 C5 C6 C1 . . . . 0.0(5) ?
C4 C5 C6 C7 . . . . -178.1(3) ?
N2 N1 C7 O1 . . . . -0.9(4) ?
N2 N1 C7 C6 . . . . 177.5(3) ?
C8 O1 C7 N1 . . . . 0.5(3) ?
C8 O1 C7 C6 . . . . -178.1(3) ?
C1 C6 C7 N1 . . . . 176.0(3) ?
C5 C6 C7 N1 . . . . -5.9(5) ?
C1 C6 C7 O1 . . . . -5.7(4) ?
C5 C6 C7 O1 . . . . 172.5(3) ?
N1 N2 C8 O1 . . . . -0.7(4) ?
N1 N2 C8 C9 . . . . 177.1(3) ?
C7 O1 C8 N2 . . . . 0.2(4) ?
C7 O1 C8 C9 . . . . -177.9(3) ?
N4 N3 C9 C8 . . . . -98.6(4) ?
C10 N3 C9 C8 . . . . 79.8(4) ?
N2 C8 C9 N3 . . . . 16.7(5) ?
O1 C8 C9 N3 . . . . -165.6(3) ?
N4 N3 C10 O2 . . . . 175.9(3) ?
C9 N3 C10 O2 . . . . -2.2(4) ?
N4 N3 C10 C11 . . . . -3.3(4) ?
C9 N3 C10 C11 . . . . 178.6(3) ?
O2 C10 C11 C12 . . . . 178.8(3) ?
N3 C10 C11 C12 . . . . -2.0(4) ?
O2 C10 C11 Cl1 . . . . -4.0(4) ?
N3 C10 C11 Cl1 . . . . 175.2(2) ?
C14 N5 C12 C11 . . . . 35.7(5) ?
C15 N5 C12 C11 . . . . -165.2(3) ?
C14 N5 C12 C13 . . . . -145.3(3) ?
C15 N5 C12 C13 . . . . 13.8(5) ?
C10 C11 C12 N5 . . . . -175.4(3) ?
Cl1 C11 C12 N5 . . . . 7.8(5) ?
C10 C11 C12 C13 . . . . 5.6(4) ?
Cl1 C11 C12 C13 . . . . -171.3(2) ?
N3 N4 C13 C12 . . . . 0.1(5) ?
N5 C12 C13 N4 . . . . 176.0(3) ?
C11 C12 C13 N4 . . . . -4.9(5) ?

_cod_database_fobs_code 1566728
